data_1556914
loop_
_publ_author_name
'Dean, Conor'
'Rajkumar, Sundaram'
'Roesner, Stefan'
'Carson, Nessa'
'Clarkson, Guy J.'
'Wills, Martin'
'Jones, Matthew'
'Shipman, Michael'

_publ_section_title
;
 Readily accessible sp<sup>3</sup>-rich cyclic hydrazine frameworks
 exploiting nitrogen fluxionality.
;
_journal_issue 6
_journal_name_full 'Chemical science'
_journal_page_first 1636
_journal_page_last 1642
_journal_paper_doi 10.1039/c9sc04849a
_journal_volume 11
_journal_year 2020
_chemical_absolute_configuration rmad
_chemical_formula_moiety 'C28 H30 N2 O2'
_chemical_formula_sum 'C28 H30 N2 O2'
_chemical_formula_weight 426.54
_space_group_crystal_system orthorhombic
_space_group_IT_number 19
_space_group_name_Hall 'P 2ac 2ab'
_space_group_name_H-M_alt 'P 21 21 21'
_atom_sites_solution_hydrogens geom
_atom_sites_solution_primary dual
_audit_creation_date 2019-08-20
_audit_creation_method
;
Olex2 1.2
(compiled 2018.05.29 svn.r3508 for OlexSys, GUI svn.r5506)
;
_audit_update_record
;
2019-09-23 deposited with the CCDC.	2019-12-26 downloaded from the CCDC.
;
_cell_angle_alpha 90
_cell_angle_beta 90
_cell_angle_gamma 90
_cell_formula_units_Z 4
_cell_length_a 8.33247(2)
_cell_length_b 15.71709(6)
_cell_length_c 17.93381(5)
_cell_measurement_reflns_used 54333
_cell_measurement_temperature 150(2)
_cell_measurement_theta_max 73.5390
_cell_measurement_theta_min 2.7790
_cell_volume 2348.651(12)
_computing_cell_refinement 'CrysAlisPro 1.171.40.57a (Rigaku OD, 2019)'
_computing_data_collection 'CrysAlisPro 1.171.40.57a (Rigaku OD, 2019)'
_computing_data_reduction 'CrysAlisPro 1.171.40.57a (Rigaku OD, 2019)'
_computing_molecular_graphics 'Olex2 (Dolomanov et al., 2009)'
_computing_publication_material 'Olex2 (Dolomanov et al., 2009)'
_computing_structure_refinement 'ShelXL (Sheldrick, 2015)'
_computing_structure_solution 'ShelXT (Sheldrick, 2015)'
_diffrn_ambient_environment N~2~
_diffrn_ambient_temperature 150(2)
_diffrn_detector 'CCD plate'
_diffrn_detector_area_resol_mean 5.3046
_diffrn_detector_type AtlasS2
_diffrn_measured_fraction_theta_full 1.000
_diffrn_measured_fraction_theta_max 0.997
_diffrn_measurement_details
;
List of Runs (angles in degrees, time in seconds):

  # Type    Start    End  Width  t~exp~   \w     \q     \k     \f   Frames
#--------------------------------------------------------------------------
  1  \w   -116.00 -17.00   1.00    1.00    --  -41.82 -37.00 -30.00   99
  2  \w    -66.00  33.00   1.00    1.00    --  -41.82  37.00 150.00   99
  3  \w    -74.00  34.00   1.00    1.00    --  -41.82  77.00-120.00  108
  4  \w      8.00  34.00   1.00    1.00    --   41.82  83.00 -29.61   26
  5  \w     81.00 178.00   1.00    4.00    --  107.00  45.00-180.00   97
  6  \w     78.00 178.00   1.00    4.00    --  107.00  61.00 120.00  100
  7  \w     35.00 136.00   1.00    4.00    --  107.00 -61.00-180.00  101
  8  \w     34.00 112.00   1.00    4.00    --  107.00-125.00 120.00   78
  9  \w     81.00 178.00   1.00    4.00    --  107.00  45.00 -90.00   97
 10  \w     97.00 178.00   1.00    4.00    --  107.00 125.00-150.00   81
 11  \w     24.00 107.00   1.00    4.00    --  107.00 -94.00 -30.00   83
 12  \w     24.00 107.00   1.00    4.00    --  107.00 -94.00 120.00   83
 13  \w     78.00 178.00   1.00    4.00    --  107.00  61.00   0.00  100
 14  \w     35.00 136.00   1.00    4.00    --  107.00 -61.00  60.00  101
 15  \w     34.00 115.00   1.00    4.00    --  107.00-128.00-102.00   81
 16  \w     97.00 178.00   1.00    4.00    --  107.00 125.00-180.00   81
 17  \w     35.00 125.00   1.00    4.00    --  107.00-141.00  85.00   90
 18  \w     37.00 127.00   1.00    4.00    --  107.00-144.00   9.58   90
 19  \w   -114.00 -14.00   1.00    1.00    --  -41.82 -57.00 120.00  100
 20  \w      8.00  42.00   1.00    1.00    --   41.82  81.00 -77.48   34
 21  \w      8.00  42.00   1.00    1.00    --   41.82  81.00 171.92   34
 22  \w      7.00  33.00   1.00    1.00    --   41.82  84.00 109.34   26
 23  \w      8.00  42.00   1.00    1.00    --   41.82  81.00-117.99   34
 24  \w     78.00 178.00   1.00    4.00    --  107.00  61.00 -60.00  100
 25  \w     78.00 178.00   1.00    4.00    --  107.00  60.00 144.03  100
 26  \w     78.00 178.00   1.00    4.00    --  107.00  61.00  60.00  100
 27  \w     78.00 178.00   1.00    4.00    --  107.00  61.00  90.00  100
 28  \w     97.00 178.00   1.00    4.00    --  107.00 125.00 120.00   81
 29  \w     78.00 178.00   1.00    4.00    --  107.00  61.00 -30.00  100
 30  \w     78.00 178.00   1.00    4.00    --  107.00  61.00-120.00  100
 31  \w     78.00 178.00   1.00    4.00    --  107.00  61.00 -90.00  100
 32  \w     78.00 178.00   1.00    4.00    --  107.00  61.00-180.00  100
 33  \w     78.00 178.00   1.00    4.00    --  107.00  61.00 107.82  100
 34  \w     78.00 178.00   1.00    4.00    --  107.00  61.00  30.00  100
 35  \w     78.00 178.00   1.00    4.00    --  107.00  62.00  74.48  100
 36  \w     75.00 178.00   1.00    4.00    --  107.00  74.00-152.84  103
 37  \w     76.00 178.00   1.00    4.00    --  107.00  72.00  33.79  102
 38  \w     78.00 178.00   1.00    4.00    --  107.00  61.00-150.00  100
 39  \w    -66.00  33.00   1.00    1.00    --  -41.82  37.00  60.00   99
 40  \w   -114.00 -14.00   1.00    1.00    --  -41.82 -57.00-120.00  100
 41  \w      8.00  42.00   1.00    1.00    --   41.82  81.00  13.45   34
 42  \w      8.00  34.00   1.00    1.00    --   41.82  83.00  78.36   26
 43  \w      7.00  33.00   1.00    1.00    --   41.82  84.00 126.66   26
 44  \w     79.00 178.00   1.00    4.00    --  107.00  56.00 -32.60   99
 45  \w     81.00 178.00   1.00    4.00    --  107.00  45.00 -60.00   97
 46  \w     78.00 178.00   1.00    4.00    --  107.00  59.00-155.30  100
 47  \w     29.00 108.00   1.00    4.00    --  107.00-106.00 176.81   79
 48  \w     77.00 178.00   1.00    4.00    --  107.00  67.00 -12.31  101
 49  \w     78.00 178.00   1.00    4.00    --  107.00  63.00 158.14  100
 50  \w     78.00 178.00   1.00    4.00    --  107.00  61.00 150.00  100
 51  \w     34.00 112.00   1.00    4.00    --  107.00-125.00 -60.00   78
 52  \w     76.00 178.00   1.00    4.00    --  107.00  72.00  87.25  102
 53  \w     81.00 130.00   1.00    4.00    --  107.00  45.00 -30.00   49
 54  \w     81.00 178.00   1.00    4.00    --  107.00  45.00  30.00   97
;
_diffrn_measurement_device 'four-circle diffractometer'
_diffrn_measurement_device_type 'SuperNova, Dual, Cu at home/near, AtlasS2'
_diffrn_measurement_method '\w scans'
_diffrn_orient_matrix_type 'CrysAlisPro convention (1999,Acta A55,543-557)'
_diffrn_orient_matrix_UB_11 0.1682378000
_diffrn_orient_matrix_UB_12 -0.0009115000
_diffrn_orient_matrix_UB_13 0.0356225000
_diffrn_orient_matrix_UB_21 0.0764893000
_diffrn_orient_matrix_UB_22 -0.0053588000
_diffrn_orient_matrix_UB_23 -0.0780653000
_diffrn_orient_matrix_UB_31 0.0057363000
_diffrn_orient_matrix_UB_32 0.0978653000
_diffrn_orient_matrix_UB_33 -0.0039339000
_diffrn_radiation_monochromator mirror
_diffrn_radiation_probe x-ray
_diffrn_radiation_type CuK\a
_diffrn_radiation_wavelength 1.54184
_diffrn_reflns_av_R_equivalents 0.0275
_diffrn_reflns_av_unetI/netI 0.0106
_diffrn_reflns_Laue_measured_fraction_full 1.000
_diffrn_reflns_Laue_measured_fraction_max 0.997
_diffrn_reflns_limit_h_max 10
_diffrn_reflns_limit_h_min -10
_diffrn_reflns_limit_k_max 19
_diffrn_reflns_limit_k_min -16
_diffrn_reflns_limit_l_max 22
_diffrn_reflns_limit_l_min -22
_diffrn_reflns_number 70707
_diffrn_reflns_point_group_measured_fraction_full 1.000
_diffrn_reflns_point_group_measured_fraction_max 0.996
_diffrn_reflns_theta_full 67.684
_diffrn_reflns_theta_max 73.664
_diffrn_reflns_theta_min 3.740
_diffrn_source 'micro-focus sealed X-ray tube'
_diffrn_source_type 'SuperNova (Cu) X-ray Source'
_exptl_absorpt_coefficient_mu 0.595
_exptl_absorpt_correction_T_max 1.00000
_exptl_absorpt_correction_T_min 0.30258
_exptl_absorpt_correction_type multi-scan
_exptl_absorpt_process_details
;
CrysAlisPro 1.171.40.57a (Rigaku Oxford Diffraction, 2019)
Empirical absorption correction using spherical harmonics,
 implemented in SCALE3 ABSPACK scaling algorithm.
;
_exptl_crystal_colour colourless
_exptl_crystal_colour_primary colourless
_exptl_crystal_density_diffrn 1.206
_exptl_crystal_description block
_exptl_crystal_F_000 912
_exptl_crystal_size_max 0.2
_exptl_crystal_size_mid 0.2
_exptl_crystal_size_min 0.2
_refine_diff_density_max 0.156
_refine_diff_density_min -0.186
_refine_diff_density_rms 0.033
_refine_ls_abs_structure_details
;
 Flack x determined using 2014 quotients [(I+)-(I-)]/[(I+)+(I-)]
 (Parsons, Flack and Wagner, Acta Cryst. B69 (2013) 249-259).
 Flack x: 0.01(3) Shelx 2018
 Hooft y: 0.02(3) Olex2
;
_refine_ls_abs_structure_Flack 0.01(3)
_refine_ls_extinction_method none
_refine_ls_goodness_of_fit_ref 1.085
_refine_ls_hydrogen_treatment constr
_refine_ls_matrix_type full
_refine_ls_number_parameters 290
_refine_ls_number_reflns 4736
_refine_ls_number_restraints 0
_refine_ls_restrained_S_all 1.085
_refine_ls_R_factor_all 0.0279
_refine_ls_R_factor_gt 0.0277
_refine_ls_shift/su_max 0.001
_refine_ls_shift/su_mean 0.000
_refine_ls_structure_factor_coef Fsqd
_refine_ls_weighting_details 'w=1/[\s^2^(Fo^2^)+(0.0385P)^2^+0.3008P] where P=(Fo^2^+2Fc^2^)/3'
_refine_ls_weighting_scheme calc
_refine_ls_wR_factor_gt 0.0703
_refine_ls_wR_factor_ref 0.0705
_reflns_Friedel_coverage 0.754
_reflns_Friedel_fraction_full 1.000
_reflns_Friedel_fraction_max 0.995
_reflns_number_gt 4709
_reflns_number_total 4736
_reflns_threshold_expression 'I > 2\s(I)'
_cod_data_source_file c9sc04849a2.cif
_cod_data_source_block sr5
_cod_depositor_comments
;Adding full bibliography for 1556907--1556915.cif.

 Adding full bibliography for 1556907--1556915.cif.
;
_cod_original_cell_volume 2348.651(13)
_cod_database_code 1556914
_shelx_shelxl_version_number 2018/3
_chemical_oxdiff_formula 'C20 H20 N2 O2'
_shelx_space_group_comment
;
The symmetry employed for this shelxl refinement is uniquely defined
by the following loop, which should always be used as a source of
symmetry information in preference to the above space-group names.
They are only intended as comments.
;
_shelx_estimated_absorpt_t_max 0.890
_shelx_estimated_absorpt_t_min 0.890
_reflns_odcompleteness_completeness 99.85
_reflns_odcompleteness_iscentric 1
_reflns_odcompleteness_theta 72.42
_olex2_refinement_description
;
1. Fixed Uiso
 At 1.2 times of:
  All C(H) groups, All C(H,H) groups
 At 1.5 times of:
  All C(H,H,H) groups
2.a Ternary CH refined with riding coordinates:
 C11(H11)
2.b Secondary CH2 refined with riding coordinates:
 C12(H12A,H12B), C13(H13A,H13B), C14(H14A,H14B), C15(H15A,H15B), C17(H17A,H17B)
2.c Aromatic/amide H refined with riding coordinates:
 C4(H4), C5(H5), C7(H7), C8(H8), C18(H18), C19(H19), C21(H21), C22(H22),
 C23(H23), C24(H24), C25(H25), C27(H27), C28(H28), C29(H29), C30(H30), C31(H31)
2.d Idealised Me refined as rotating group:
 C1(H1A,H1B,H1C)
;
_olex2_submission_special_instructions 'No special instructions were received'
_oxdiff_exptl_absorpt_empirical_details
;
Empirical correction (ABSPACK) includes:
- Absorption correction using spherical harmonics
- Frame scaling
;
_oxdiff_exptl_absorpt_empirical_full_max 2.335
_oxdiff_exptl_absorpt_empirical_full_min 0.738

loop_
_space_group_symop_operation_xyz
'x, y, z'
'-x+1/2, -y, z+1/2'
'-x, y+1/2, -z+1/2'
'x+1/2, -y+1/2, -z'

loop_
_atom_site_label
_atom_site_type_symbol
_atom_site_fract_x
_atom_site_fract_y
_atom_site_fract_z
_atom_site_U_iso_or_equiv
_atom_site_adp_type
_atom_site_occupancy
_atom_site_site_symmetry_order
_atom_site_calc_flag
_atom_site_refinement_flags_posn
O2 O 0.79942(18) 0.73278(7) 0.97320(6) 0.0424(3) Uani 1 1 d .
O9 O 0.65082(16) 0.73483(7) 0.63330(6) 0.0379(3) Uani 1 1 d .
N10 N 0.75978(13) 0.60264(7) 0.62889(6) 0.0220(2) Uani 1 1 d .
N16 N 0.71480(14) 0.59110(8) 0.55294(6) 0.0251(2) Uani 1 1 d .
C1 C 0.8630(3) 0.81230(12) 0.99836(10) 0.0508(5) Uani 1 1 d .
H1A H 0.805298 0.859048 0.974087 0.076 Uiso 1 1 calc GR
H1B H 0.977227 0.815639 0.985685 0.076 Uiso 1 1 calc GR
H1C H 0.850009 0.816691 1.052531 0.076 Uiso 1 1 calc GR
C3 C 0.79361(19) 0.71990(9) 0.89782(8) 0.0299(3) Uani 1 1 d .
C4 C 0.71198(18) 0.64718(9) 0.87474(8) 0.0295(3) Uani 1 1 d .
H4 H 0.667371 0.609605 0.910691 0.035 Uiso 1 1 calc R
C5 C 0.69582(17) 0.62961(9) 0.79952(8) 0.0269(3) Uani 1 1 d .
H5 H 0.640663 0.579749 0.784036 0.032 Uiso 1 1 calc R
C6 C 0.75991(16) 0.68457(9) 0.74631(8) 0.0247(3) Uani 1 1 d .
C7 C 0.84314(18) 0.75619(9) 0.76998(8) 0.0277(3) Uani 1 1 d .
H7 H 0.887565 0.793805 0.734017 0.033 Uiso 1 1 calc R
C8 C 0.86256(19) 0.77377(9) 0.84541(9) 0.0306(3) Uani 1 1 d .
H8 H 0.922318 0.822096 0.860949 0.037 Uiso 1 1 calc R
C9 C 0.72096(18) 0.67631(9) 0.66470(8) 0.0263(3) Uani 1 1 d .
C11 C 0.87033(16) 0.53718(8) 0.65818(7) 0.0231(3) Uani 1 1 d .
H11 H 0.921878 0.561187 0.703931 0.028 Uiso 1 1 calc R
C12 C 1.00461(18) 0.51903(10) 0.60190(9) 0.0312(3) Uani 1 1 d .
H12A H 1.094547 0.490985 0.628304 0.037 Uiso 1 1 calc R
H12B H 0.963812 0.478639 0.564024 0.037 Uiso 1 1 calc R
C13 C 1.06882(19) 0.59806(12) 0.56205(10) 0.0396(4) Uani 1 1 d .
H13A H 1.183234 0.589011 0.549469 0.048 Uiso 1 1 calc R
H13B H 1.062377 0.647350 0.596298 0.048 Uiso 1 1 calc R
C14 C 0.9758(2) 0.61861(13) 0.49055(9) 0.0410(4) Uani 1 1 d .
H14A H 1.034632 0.663230 0.462792 0.049 Uiso 1 1 calc R
H14B H 0.973125 0.567066 0.458843 0.049 Uiso 1 1 calc R
C15 C 0.8044(2) 0.64875(11) 0.50314(8) 0.0341(3) Uani 1 1 d .
H15A H 0.806319 0.706482 0.525199 0.041 Uiso 1 1 calc R
H15B H 0.748385 0.652316 0.454549 0.041 Uiso 1 1 calc R
C17 C 0.53928(17) 0.59355(10) 0.54243(8) 0.0291(3) Uani 1 1 d .
H17A H 0.504190 0.653089 0.534742 0.035 Uiso 1 1 calc R
H17B H 0.485442 0.571513 0.587692 0.035 Uiso 1 1 calc R
C18 C 0.49186(18) 0.54063(10) 0.47618(8) 0.0293(3) Uani 1 1 d .
H18 H 0.538843 0.485842 0.471228 0.035 Uiso 1 1 calc R
C19 C 0.38863(17) 0.56541(9) 0.42411(8) 0.0277(3) Uani 1 1 d .
H19 H 0.351420 0.622449 0.426924 0.033 Uiso 1 1 calc R
C20 C 0.32605(16) 0.51303(9) 0.36232(8) 0.0244(3) Uani 1 1 d .
C21 C 0.37148(18) 0.42824(10) 0.35162(8) 0.0293(3) Uani 1 1 d .
H21 H 0.444630 0.402391 0.385351 0.035 Uiso 1 1 calc R
C22 C 0.31109(18) 0.38147(10) 0.29241(9) 0.0311(3) Uani 1 1 d .
H22 H 0.343262 0.323981 0.285789 0.037 Uiso 1 1 calc R
C23 C 0.20380(18) 0.41827(10) 0.24275(8) 0.0314(3) Uani 1 1 d .
H23 H 0.162998 0.386271 0.202002 0.038 Uiso 1 1 calc R
C24 C 0.15673(18) 0.50181(10) 0.25301(8) 0.0309(3) Uani 1 1 d .
H24 H 0.083322 0.527266 0.219168 0.037 Uiso 1 1 calc R
C25 C 0.21617(17) 0.54867(9) 0.31250(8) 0.0268(3) Uani 1 1 d .
H25 H 0.181675 0.605740 0.319423 0.032 Uiso 1 1 calc R
C26 C 0.78287(16) 0.45659(8) 0.68129(7) 0.0235(3) Uani 1 1 d .
C27 C 0.7923(2) 0.42701(10) 0.75415(8) 0.0323(3) Uani 1 1 d .
H27 H 0.858000 0.455930 0.789249 0.039 Uiso 1 1 calc R
C28 C 0.7064(3) 0.35540(10) 0.77616(9) 0.0419(4) Uani 1 1 d .
H28 H 0.714164 0.335685 0.826104 0.050 Uiso 1 1 calc R
C29 C 0.6096(2) 0.31265(10) 0.72583(11) 0.0404(4) Uani 1 1 d .
H29 H 0.547936 0.265059 0.741456 0.048 Uiso 1 1 calc R
C30 C 0.6038(2) 0.33993(10) 0.65260(11) 0.0371(4) Uani 1 1 d .
H30 H 0.539880 0.309991 0.617427 0.044 Uiso 1 1 calc R
C31 C 0.69055(18) 0.41075(9) 0.63017(8) 0.0295(3) Uani 1 1 d .
H31 H 0.687180 0.428273 0.579495 0.035 Uiso 1 1 calc R

loop_
_atom_site_aniso_label
_atom_site_aniso_U_11
_atom_site_aniso_U_22
_atom_site_aniso_U_33
_atom_site_aniso_U_23
_atom_site_aniso_U_13
_atom_site_aniso_U_12
O2 0.0621(8) 0.0396(6) 0.0255(5) -0.0056(5) -0.0042(5) -0.0012(6)
O9 0.0538(7) 0.0271(5) 0.0327(5) -0.0022(4) -0.0118(5) 0.0118(5)
N10 0.0229(5) 0.0224(5) 0.0206(5) -0.0004(4) -0.0012(4) 0.0003(4)
N16 0.0241(5) 0.0315(6) 0.0196(5) -0.0010(4) 0.0000(4) -0.0004(5)
C1 0.0766(14) 0.0432(9) 0.0324(8) -0.0123(7) -0.0095(9) -0.0013(10)
C3 0.0339(8) 0.0298(7) 0.0260(7) -0.0044(5) -0.0039(6) 0.0070(6)
C4 0.0315(7) 0.0272(7) 0.0299(7) 0.0009(6) 0.0025(6) 0.0027(6)
C5 0.0243(6) 0.0244(6) 0.0321(7) -0.0040(5) -0.0011(6) 0.0009(5)
C6 0.0242(6) 0.0235(6) 0.0265(7) -0.0038(5) -0.0018(5) 0.0047(5)
C7 0.0301(7) 0.0230(6) 0.0302(7) -0.0009(5) 0.0002(6) 0.0012(6)
C8 0.0339(7) 0.0240(7) 0.0338(7) -0.0052(6) -0.0056(6) 0.0000(6)
C9 0.0277(7) 0.0242(6) 0.0270(7) -0.0015(5) -0.0014(6) 0.0012(5)
C11 0.0210(6) 0.0238(6) 0.0246(6) -0.0025(5) -0.0022(5) 0.0014(5)
C12 0.0233(7) 0.0345(7) 0.0358(7) -0.0015(6) 0.0039(6) 0.0040(6)
C13 0.0243(7) 0.0496(10) 0.0449(9) 0.0053(8) 0.0083(7) -0.0051(7)
C14 0.0363(9) 0.0509(10) 0.0358(8) 0.0070(7) 0.0123(7) -0.0058(8)
C15 0.0374(8) 0.0388(8) 0.0261(7) 0.0072(6) 0.0023(6) -0.0023(7)
C17 0.0252(7) 0.0368(8) 0.0255(6) -0.0047(6) -0.0021(5) 0.0036(6)
C18 0.0270(7) 0.0314(7) 0.0296(7) -0.0055(6) -0.0026(6) 0.0022(6)
C19 0.0251(6) 0.0291(7) 0.0290(7) -0.0024(6) 0.0001(5) 0.0011(6)
C20 0.0195(6) 0.0275(7) 0.0262(6) 0.0008(5) 0.0004(5) -0.0018(5)
C21 0.0230(6) 0.0299(7) 0.0350(7) 0.0013(6) -0.0044(6) 0.0029(6)
C22 0.0263(7) 0.0276(7) 0.0394(8) -0.0050(6) 0.0006(6) 0.0008(6)
C23 0.0277(7) 0.0363(7) 0.0301(7) -0.0055(6) -0.0012(6) -0.0046(6)
C24 0.0283(7) 0.0339(7) 0.0305(7) 0.0044(6) -0.0055(6) -0.0011(6)
C25 0.0255(6) 0.0241(6) 0.0309(7) 0.0021(5) -0.0008(6) 0.0006(5)
C26 0.0227(6) 0.0214(6) 0.0263(6) -0.0023(5) 0.0011(5) 0.0041(5)
C27 0.0422(8) 0.0273(7) 0.0274(7) -0.0002(5) -0.0018(6) 0.0047(6)
C28 0.0591(11) 0.0313(8) 0.0353(8) 0.0083(6) 0.0099(8) 0.0075(8)
C29 0.0417(9) 0.0224(7) 0.0571(10) 0.0038(7) 0.0143(8) -0.0001(7)
C30 0.0345(8) 0.0257(7) 0.0510(9) -0.0055(7) -0.0001(7) -0.0031(6)
C31 0.0331(7) 0.0252(7) 0.0302(7) -0.0025(5) -0.0015(6) 0.0002(6)

loop_
_atom_type_symbol
_atom_type_description
_atom_type_scat_dispersion_real
_atom_type_scat_dispersion_imag
_atom_type_scat_source
C C 0.0181 0.0091 'International Tables Vol C Tables 4.2.6.8 and 6.1.1.4'
H H 0.0000 0.0000 'International Tables Vol C Tables 4.2.6.8 and 6.1.1.4'
N N 0.0311 0.0180 'International Tables Vol C Tables 4.2.6.8 and 6.1.1.4'
O O 0.0492 0.0322 'International Tables Vol C Tables 4.2.6.8 and 6.1.1.4'

loop_
_geom_angle_atom_site_label_1
_geom_angle_atom_site_label_2
_geom_angle_atom_site_label_3
_geom_angle
C3 O2 C1 117.01(14)
N16 N10 C11 114.55(10)
C9 N10 N16 119.76(11)
C9 N10 C11 124.88(11)
N10 N16 C15 111.57(11)
N10 N16 C17 112.32(10)
C15 N16 C17 114.09(12)
O2 C1 H1A 109.5
O2 C1 H1B 109.5
O2 C1 H1C 109.5
H1A C1 H1B 109.5
H1A C1 H1C 109.5
H1B C1 H1C 109.5
O2 C3 C4 115.61(14)
O2 C3 C8 124.32(14)
C8 C3 C4 120.07(13)
C3 C4 H4 120.0
C5 C4 C3 120.06(14)
C5 C4 H4 120.0
C4 C5 H5 119.8
C4 C5 C6 120.44(13)
C6 C5 H5 119.8
C5 C6 C9 121.99(13)
C7 C6 C5 118.99(13)
C7 C6 C9 118.36(13)
C6 C7 H7 119.4
C6 C7 C8 121.11(13)
C8 C7 H7 119.4
C3 C8 C7 119.28(14)
C3 C8 H8 120.4
C7 C8 H8 120.4
O9 C9 N10 122.25(13)
O9 C9 C6 118.98(12)
N10 C9 C6 118.72(12)
N10 C11 H11 107.3
N10 C11 C12 110.51(11)
N10 C11 C26 112.24(11)
C12 C11 H11 107.3
C26 C11 H11 107.3
C26 C11 C12 112.00(11)
C11 C12 H12A 108.7
C11 C12 H12B 108.7
H12A C12 H12B 107.6
C13 C12 C11 114.31(13)
C13 C12 H12A 108.7
C13 C12 H12B 108.7
C12 C13 H13A 109.1
C12 C13 H13B 109.1
C12 C13 C14 112.64(14)
H13A C13 H13B 107.8
C14 C13 H13A 109.1
C14 C13 H13B 109.1
C13 C14 H14A 108.6
C13 C14 H14B 108.6
H14A C14 H14B 107.6
C15 C14 C13 114.59(13)
C15 C14 H14A 108.6
C15 C14 H14B 108.6
N16 C15 C14 111.94(13)
N16 C15 H15A 109.2
N16 C15 H15B 109.2
C14 C15 H15A 109.2
C14 C15 H15B 109.2
H15A C15 H15B 107.9
N16 C17 H17A 109.6
N16 C17 H17B 109.6
N16 C17 C18 110.31(12)
H17A C17 H17B 108.1
C18 C17 H17A 109.6
C18 C17 H17B 109.6
C17 C18 H18 117.8
C19 C18 C17 124.31(14)
C19 C18 H18 117.8
C18 C19 H19 116.8
C18 C19 C20 126.39(14)
C20 C19 H19 116.8
C21 C20 C19 122.61(13)
C25 C20 C19 119.23(12)
C25 C20 C21 118.16(13)
C20 C21 H21 119.6
C22 C21 C20 120.81(13)
C22 C21 H21 119.6
C21 C22 H22 119.9
C21 C22 C23 120.29(14)
C23 C22 H22 119.9
C22 C23 H23 120.2
C24 C23 C22 119.53(14)
C24 C23 H23 120.2
C23 C24 H24 119.8
C23 C24 C25 120.33(14)
C25 C24 H24 119.8
C20 C25 H25 119.6
C24 C25 C20 120.86(13)
C24 C25 H25 119.6
C27 C26 C11 120.57(13)
C27 C26 C31 118.42(13)
C31 C26 C11 121.01(12)
C26 C27 H27 119.7
C26 C27 C28 120.57(15)
C28 C27 H27 119.7
C27 C28 H28 119.8
C29 C28 C27 120.49(15)
C29 C28 H28 119.8
C28 C29 H29 120.3
C30 C29 C28 119.32(15)
C30 C29 H29 120.3
C29 C30 H30 119.8
C29 C30 C31 120.39(16)
C31 C30 H30 119.8
C26 C31 H31 119.6
C30 C31 C26 120.71(14)
C30 C31 H31 119.6

loop_
_geom_bond_atom_site_label_1
_geom_bond_atom_site_label_2
_geom_bond_distance
O2 C1 1.431(2)
O2 C3 1.3678(18)
O9 C9 1.2266(18)
N10 N16 1.4242(15)
N10 C9 1.3630(17)
N10 C11 1.4775(17)
N16 C15 1.4751(19)
N16 C17 1.4751(18)
C1 H1A 0.9800
C1 H1B 0.9800
C1 H1C 0.9800
C3 C4 1.393(2)
C3 C8 1.389(2)
C4 H4 0.9500
C4 C5 1.384(2)
C5 H5 0.9500
C5 C6 1.393(2)
C6 C7 1.389(2)
C6 C9 1.5048(19)
C7 H7 0.9500
C7 C8 1.390(2)
C8 H8 0.9500
C11 H11 1.0000
C11 C12 1.5336(19)
C11 C26 1.5190(19)
C12 H12A 0.9900
C12 H12B 0.9900
C12 C13 1.530(2)
C13 H13A 0.9900
C13 H13B 0.9900
C13 C14 1.533(2)
C14 H14A 0.9900
C14 H14B 0.9900
C14 C15 1.521(2)
C15 H15A 0.9900
C15 H15B 0.9900
C17 H17A 0.9900
C17 H17B 0.9900
C17 C18 1.503(2)
C18 H18 0.9500
C18 C19 1.328(2)
C19 H19 0.9500
C19 C20 1.4758(19)
C20 C21 1.399(2)
C20 C25 1.397(2)
C21 H21 0.9500
C21 C22 1.386(2)
C22 H22 0.9500
C22 C23 1.388(2)
C23 H23 0.9500
C23 C24 1.383(2)
C24 H24 0.9500
C24 C25 1.388(2)
C25 H25 0.9500
C26 C27 1.3891(19)
C26 C31 1.397(2)
C27 H27 0.9500
C27 C28 1.391(2)
C28 H28 0.9500
C28 C29 1.384(3)
C29 H29 0.9500
C29 C30 1.382(3)
C30 H30 0.9500
C30 C31 1.387(2)
C31 H31 0.9500
